data_7031514
loop_
_publ_author_name
'Batema, Guido D.'
'Lutz, Martin'
'Spek, Anthony L.'
'van Walree, Cornelis A.'
'van Klink, Gerard P. M.'
'van Koten, Gerard'

_publ_section_title
;
 Organometallic benzylidene anilines: donor-acceptor features in
 NCN-pincer Pt(ii) complexes with a 4-(E)-[(4-R-phenyl)imino]methyl
 substituent.
;
_journal_issue 32
_journal_name_full 'Dalton transactions (Cambridge, England : 2003)'
_journal_page_first 12200
_journal_page_last 12209
_journal_paper_doi 10.1039/c4dt01023j
_journal_volume 43
_journal_year 2014
_chemical_formula_moiety 'C20 H23 Cl N4 Pt'
_chemical_formula_sum 'C20 H23 Cl N4 Pt'
_chemical_formula_weight 549.96
_chemical_name_systematic
;
?
;
_space_group_IT_number 14
_symmetry_cell_setting monoclinic
_symmetry_space_group_name_Hall '-P 2ybc'
_symmetry_space_group_name_H-M 'P 1 21/c 1'
_atom_sites_solution_hydrogens difmap
_atom_sites_solution_primary heavy
_atom_sites_solution_secondary difmap
_audit_creation_method SHELXL-97
_cell_angle_alpha 90.00
_cell_angle_beta 94.535(1)
_cell_angle_gamma 90.00
_cell_formula_units_Z 4
_cell_length_a 18.3716(7)
_cell_length_b 9.1309(4)
_cell_length_c 11.5847(3)
_cell_measurement_reflns_used 17123
_cell_measurement_temperature 125(2)
_cell_measurement_theta_max 27.49
_cell_measurement_theta_min 1.76
_cell_volume 1937.24(12)
_computing_cell_refinement Peakref
_computing_data_collection 'Nonius COLLECT'
_computing_data_reduction 'EvalCCD, ABST, Sortav'
_computing_structure_refinement 'SHELXL-97 (Sheldrick, 1997)'
_computing_structure_solution 'DIRDIF-99 (Beurskens et al., 1999)'
_diffrn_ambient_temperature 125(2)
_diffrn_measured_fraction_theta_full 0.998
_diffrn_measured_fraction_theta_max 0.998
_diffrn_measurement_device_type 'Nonius KappaCCD'
_diffrn_measurement_method '\f and \w scans'
_diffrn_radiation_monochromator graphite
_diffrn_radiation_source 'rotating anode'
_diffrn_radiation_type MoK\a
_diffrn_radiation_wavelength 0.71073
_diffrn_reflns_av_R_equivalents 0.0437
_diffrn_reflns_av_sigmaI/netI 0.0239
_diffrn_reflns_limit_h_max 23
_diffrn_reflns_limit_h_min -23
_diffrn_reflns_limit_k_max 11
_diffrn_reflns_limit_k_min -11
_diffrn_reflns_limit_l_max 15
_diffrn_reflns_limit_l_min -15
_diffrn_reflns_number 23964
_diffrn_reflns_theta_full 27.50
_diffrn_reflns_theta_max 27.50
_diffrn_reflns_theta_min 2.22
_exptl_absorpt_coefficient_mu 7.392
_exptl_absorpt_correction_T_max 0.44
_exptl_absorpt_correction_T_min 0.17
_exptl_absorpt_correction_type analytical
_exptl_crystal_colour yellow
_exptl_crystal_density_diffrn 1.886
_exptl_crystal_density_method 'not measured'
_exptl_crystal_description plate
_exptl_crystal_F_000 1064
_exptl_crystal_size_max 0.30
_exptl_crystal_size_mid 0.15
_exptl_crystal_size_min 0.08
_refine_diff_density_max 1.634
_refine_diff_density_min -1.634
_refine_diff_density_rms 0.133
_refine_ls_extinction_method none
_refine_ls_goodness_of_fit_ref 1.151
_refine_ls_hydrogen_treatment constr
_refine_ls_matrix_type full
_refine_ls_number_parameters 276
_refine_ls_number_reflns 4433
_refine_ls_number_restraints 60
_refine_ls_restrained_S_all 1.155
_refine_ls_R_factor_all 0.0326
_refine_ls_R_factor_gt 0.0295
_refine_ls_shift/su_max 0.005
_refine_ls_shift/su_mean 0.000
_refine_ls_structure_factor_coef Fsqd
_refine_ls_weighting_details 'calc w=1/[\s^2^(Fo^2^)+(0.0052P)^2^+13.0198P] where P=(Fo^2^+2Fc^2^)/3'
_refine_ls_weighting_scheme calc
_refine_ls_wR_factor_gt 0.0671
_refine_ls_wR_factor_ref 0.0683
_reflns_number_gt 4064
_reflns_number_total 4433
_reflns_threshold_expression I>2\s(I)
_cod_data_source_file c4dt01023j2.cif
_cod_data_source_block s3584b
_cod_depositor_comments 'Adding full bibliography for 7031512--7031514.cif.'
_cod_original_sg_symbol_H-M 'P 21/c'
_cod_database_code 7031514

loop_
_symmetry_equiv_pos_as_xyz
'x, y, z'
'-x, y+1/2, -z+1/2'
'-x, -y, -z'
'x, -y-1/2, z-1/2'

loop_
_atom_site_label
_atom_site_type_symbol
_atom_site_fract_x
_atom_site_fract_y
_atom_site_fract_z
_atom_site_U_iso_or_equiv
_atom_site_adp_type
_atom_site_occupancy
_atom_site_symmetry_multiplicity
_atom_site_calc_flag
_atom_site_refinement_flags
_atom_site_disorder_assembly
_atom_site_disorder_group
Pt1 Pt 0.872727(11) 0.47805(2) 0.349394(14) 0.02295(6) Uani 1 1 d . . .
Cl1 Cl 0.97410(7) 0.47647(14) 0.23032(10) 0.0304(3) Uani 1 1 d . . .
N1 N 0.9041(2) 0.3051(4) 0.4603(3) 0.0233(8) Uani 1 1 d . . .
N2 N 0.8182(3) 0.6543(5) 0.2677(3) 0.0291(9) Uani 1 1 d . . .
N3 N 0.5696(3) 0.6121(7) 0.6504(4) 0.0458(13) Uani 1 1 d . A .
N4 N 0.3177(3) 0.6158(9) 1.0451(6) 0.071(2) Uani 1 1 d . . .
C1 C 0.7940(3) 0.4904(6) 0.4479(4) 0.0270(10) Uani 1 1 d . . .
C2 C 0.7994(3) 0.4135(6) 0.5521(4) 0.0242(10) Uani 1 1 d . . .
C3 C 0.7431(3) 0.4248(6) 0.6236(4) 0.0283(11) Uani 1 1 d . . .
H3 H 0.7451 0.3715 0.6942 0.034 Uiso 1 1 calc R . .
C4 C 0.6831(3) 0.5142(7) 0.5925(4) 0.0317(12) Uani 1 1 d . . .
C5 C 0.6792(3) 0.5951(7) 0.4879(4) 0.0352(12) Uani 1 1 d . . .
H5 H 0.6388 0.6576 0.4679 0.042 Uiso 1 1 calc R . .
C6 C 0.7353(3) 0.5818(7) 0.4151(4) 0.0327(12) Uani 1 1 d . . .
C7 C 0.8715(3) 0.3339(6) 0.5747(4) 0.0252(10) Uani 1 1 d . . .
H7A H 0.8636 0.2400 0.6146 0.030 Uiso 1 1 calc R . .
H7B H 0.9055 0.3941 0.6254 0.030 Uiso 1 1 calc R . .
C8 C 0.8714(3) 0.1675(6) 0.4099(4) 0.0300(11) Uani 1 1 d . . .
H8A H 0.8892 0.1505 0.3335 0.045 Uiso 1 1 calc R . .
H8B H 0.8181 0.1767 0.4021 0.045 Uiso 1 1 calc R . .
H8C H 0.8853 0.0849 0.4610 0.045 Uiso 1 1 calc R . .
C9 C 0.9838(3) 0.2826(6) 0.4825(4) 0.0273(10) Uani 1 1 d . . .
H9A H 0.9930 0.1989 0.5346 0.041 Uiso 1 1 calc R . .
H9B H 1.0061 0.3707 0.5185 0.041 Uiso 1 1 calc R . .
H9C H 1.0052 0.2634 0.4091 0.041 Uiso 1 1 calc R . .
C10 C 0.7406(3) 0.6546(8) 0.2991(5) 0.0426(15) Uani 1 1 d . . .
H10A H 0.7095 0.6018 0.2391 0.051 Uiso 1 1 calc R . .
H10B H 0.7228 0.7567 0.3024 0.051 Uiso 1 1 calc R . .
C11 C 0.8541(4) 0.7908(6) 0.3119(5) 0.0400(14) Uani 1 1 d . . .
H11A H 0.8299 0.8755 0.2736 0.060 Uiso 1 1 calc R . .
H11B H 0.9056 0.7895 0.2957 0.060 Uiso 1 1 calc R . .
H11C H 0.8505 0.7978 0.3957 0.060 Uiso 1 1 calc R . .
C12 C 0.8188(4) 0.6549(7) 0.1388(4) 0.0380(13) Uani 1 1 d . . .
H12A H 0.7902 0.7381 0.1069 0.057 Uiso 1 1 calc R . .
H12B H 0.7974 0.5635 0.1074 0.057 Uiso 1 1 calc R . .
H12C H 0.8692 0.6634 0.1175 0.057 Uiso 1 1 calc R . .
C13 C 0.6249(3) 0.5273(7) 0.6710(4) 0.0368(13) Uani 1 1 d . . .
H13 H 0.6281 0.4707 0.7400 0.044 Uiso 1 1 calc R . .
C14 C 0.5180(3) 0.6205(7) 0.7331(5) 0.0466(16) Uani 1 1 d D . .
C15A C 0.5377(3) 0.6378(7) 0.8497(6) 0.046(2) Uani 0.814(7) 1 d PD A 1
H15A H 0.5880 0.6429 0.8761 0.055 Uiso 0.814(7) 1 calc PR A 1
C16A C 0.4853(4) 0.6477(8) 0.9283(6) 0.052(2) Uani 0.814(7) 1 d PD A 1
H16A H 0.4997 0.6615 1.0082 0.062 Uiso 0.814(7) 1 calc PR A 1
C18A C 0.3910(4) 0.6242(8) 0.7731(7) 0.055(2) Uani 0.814(7) 1 d PD A 1
H18A H 0.3407 0.6218 0.7471 0.066 Uiso 0.814(7) 1 calc PR A 1
C19A C 0.4432(4) 0.6144(8) 0.6947(6) 0.057(2) Uani 0.814(7) 1 d PD A 1
H19A H 0.4290 0.6034 0.6146 0.068 Uiso 0.814(7) 1 calc PR A 1
C15B C 0.4822(9) 0.4938(12) 0.7666(16) 0.040(8) Uani 0.186(7) 1 d PDU A 2
H15B H 0.4939 0.4017 0.7347 0.047 Uiso 0.186(7) 1 calc PR A 2
C16B C 0.4301(10) 0.5022(13) 0.8456(16) 0.067(12) Uani 0.186(7) 1 d PDU A 2
H16B H 0.4063 0.4160 0.8687 0.081 Uiso 0.186(7) 1 calc PR A 2
C18B C 0.4485(10) 0.7636(13) 0.8600(17) 0.11(2) Uani 0.186(7) 1 d PDU A 2
H18B H 0.4371 0.8555 0.8926 0.126 Uiso 0.186(7) 1 calc PR A 2
C19B C 0.5006(10) 0.7551(13) 0.7810(16) 0.066(12) Uani 0.186(7) 1 d PDU A 2
H19B H 0.5248 0.8414 0.7590 0.079 Uiso 0.186(7) 1 calc PR A 2
C17 C 0.4126(3) 0.6379(8) 0.8918(6) 0.0571(19) Uani 1 1 d D . .
C20 C 0.3598(4) 0.6262(11) 0.9778(7) 0.065(2) Uani 1 1 d . A .

loop_
_atom_site_aniso_label
_atom_site_aniso_U_11
_atom_site_aniso_U_22
_atom_site_aniso_U_33
_atom_site_aniso_U_23
_atom_site_aniso_U_13
_atom_site_aniso_U_12
Pt1 0.03644(11) 0.02129(10) 0.01149(8) 0.00056(6) 0.00421(6) -0.00167(8)
Cl1 0.0472(7) 0.0263(6) 0.0195(5) 0.0001(4) 0.0134(5) -0.0035(5)
N1 0.036(2) 0.022(2) 0.0123(17) -0.0002(14) 0.0058(16) -0.0005(17)
N2 0.046(3) 0.030(2) 0.0121(18) 0.0038(16) 0.0028(17) 0.002(2)
N3 0.033(3) 0.066(4) 0.039(3) -0.004(3) 0.007(2) 0.002(3)
N4 0.041(3) 0.105(6) 0.069(4) 0.013(4) 0.019(3) 0.017(4)
C1 0.037(3) 0.028(3) 0.016(2) -0.0022(18) 0.0030(19) -0.005(2)
C2 0.034(3) 0.026(3) 0.0126(19) -0.0026(17) 0.0032(18) -0.002(2)
C3 0.033(3) 0.038(3) 0.013(2) -0.0010(19) 0.0020(18) -0.005(2)
C4 0.034(3) 0.044(3) 0.018(2) -0.003(2) 0.0024(19) -0.001(2)
C5 0.038(3) 0.044(3) 0.023(2) 0.002(2) -0.001(2) 0.008(3)
C6 0.036(3) 0.043(3) 0.019(2) 0.005(2) -0.002(2) 0.007(2)
C7 0.041(3) 0.025(2) 0.0105(19) 0.0000(17) 0.0073(19) 0.002(2)
C8 0.048(3) 0.024(3) 0.020(2) -0.0024(19) 0.011(2) -0.009(2)
C9 0.036(3) 0.023(3) 0.023(2) 0.0020(19) 0.007(2) 0.001(2)
C10 0.044(3) 0.058(4) 0.025(3) 0.015(3) 0.000(2) 0.011(3)
C11 0.069(4) 0.028(3) 0.023(2) 0.002(2) 0.002(3) 0.008(3)
C12 0.059(4) 0.044(3) 0.012(2) 0.005(2) 0.003(2) 0.007(3)
C13 0.033(3) 0.056(4) 0.021(2) -0.006(2) 0.000(2) -0.003(3)
C14 0.030(3) 0.063(4) 0.047(4) -0.012(3) 0.005(3) 0.000(3)
C15A 0.025(3) 0.074(6) 0.039(4) -0.014(4) 0.001(3) 0.002(4)
C16A 0.034(4) 0.078(7) 0.043(4) -0.018(4) 0.006(3) 0.001(4)
C18A 0.028(4) 0.063(6) 0.071(6) -0.003(5) -0.009(4) 0.001(4)
C19A 0.037(4) 0.082(7) 0.049(5) -0.009(5) -0.010(4) 0.005(4)
C15B 0.040(11) 0.041(11) 0.039(10) -0.007(8) 0.012(8) -0.008(8)
C16B 0.064(14) 0.075(15) 0.064(14) -0.005(9) 0.011(9) -0.010(9)
C18B 0.10(2) 0.11(2) 0.11(2) -0.012(10) 0.014(10) -0.007(10)
C19B 0.062(14) 0.067(15) 0.071(14) -0.012(9) 0.016(9) -0.006(9)
C17 0.035(3) 0.075(5) 0.063(5) -0.018(4) 0.016(3) 0.002(3)
C20 0.033(3) 0.099(7) 0.066(5) -0.005(5) 0.012(3) 0.001(4)

loop_
_atom_type_symbol
_atom_type_description
_atom_type_scat_dispersion_real
_atom_type_scat_dispersion_imag
_atom_type_scat_source
C C 0.0033 0.0016 'International Tables Vol C Tables 4.2.6.8 and 6.1.1.4'
H H 0.0000 0.0000 'International Tables Vol C Tables 4.2.6.8 and 6.1.1.4'
Cl Cl 0.1484 0.1585 'International Tables Vol C Tables 4.2.6.8 and 6.1.1.4'
N N 0.0061 0.0033 'International Tables Vol C Tables 4.2.6.8 and 6.1.1.4'
Pt Pt -1.7033 8.3905 'International Tables Vol C Tables 4.2.6.8 and 6.1.1.4'

loop_
_geom_angle_atom_site_label_1
_geom_angle_atom_site_label_2
_geom_angle_atom_site_label_3
_geom_angle
C1 Pt1 N2 82.3(2)
C1 Pt1 N1 82.13(19)
N2 Pt1 N1 164.45(16)
C1 Pt1 Cl1 176.56(15)
N2 Pt1 Cl1 96.34(12)
N1 Pt1 Cl1 99.18(12)
C9 N1 C8 108.3(4)
C9 N1 C7 109.0(4)
C8 N1 C7 108.2(4)
C9 N1 Pt1 115.6(3)
C8 N1 Pt1 108.2(3)
C7 N1 Pt1 107.2(3)
C11 N2 C12 107.7(4)
C11 N2 C10 108.7(5)
C12 N2 C10 109.0(4)
C11 N2 Pt1 107.9(3)
C12 N2 Pt1 114.5(3)
C10 N2 Pt1 108.9(3)
C13 N3 C14 118.3(5)
C6 C1 C2 122.6(5)
C6 C1 Pt1 118.6(4)
C2 C1 Pt1 118.8(4)
C3 C2 C1 118.5(5)
C3 C2 C7 128.2(4)
C1 C2 C7 113.1(4)
C2 C3 C4 120.2(5)
C2 C3 H3 119.9
C4 C3 H3 119.9
C3 C4 C5 120.8(5)
C3 C4 C13 119.2(5)
C5 C4 C13 120.0(5)
C6 C5 C4 119.0(5)
C6 C5 H5 120.5
C4 C5 H5 120.5
C5 C6 C1 118.9(5)
C5 C6 C10 127.3(5)
C1 C6 C10 113.7(5)
C2 C7 N1 109.4(4)
C2 C7 H7A 109.8
N1 C7 H7A 109.8
C2 C7 H7B 109.8
N1 C7 H7B 109.8
H7A C7 H7B 108.2
N1 C8 H8A 109.5
N1 C8 H8B 109.5
H8A C8 H8B 109.5
N1 C8 H8C 109.5
H8A C8 H8C 109.5
H8B C8 H8C 109.5
N1 C9 H9A 109.5
N1 C9 H9B 109.5
H9A C9 H9B 109.5
N1 C9 H9C 109.5
H9A C9 H9C 109.5
H9B C9 H9C 109.5
N2 C10 C6 110.2(4)
N2 C10 H10A 109.6
C6 C10 H10A 109.6
N2 C10 H10B 109.6
C6 C10 H10B 109.6
H10A C10 H10B 108.1
N2 C11 H11A 109.5
N2 C11 H11B 109.5
H11A C11 H11B 109.5
N2 C11 H11C 109.5
H11A C11 H11C 109.5
H11B C11 H11C 109.5
N2 C12 H12A 109.5
N2 C12 H12B 109.5
H12A C12 H12B 109.5
N2 C12 H12C 109.5
H12A C12 H12C 109.5
H12B C12 H12C 109.5
N3 C13 C4 122.7(5)
N3 C13 H13 118.7
C4 C13 H13 118.7
C15A C14 C19B 63.9(9)
C15A C14 C15B 85.2(9)
C19B C14 C15B 119.3(8)
C15A C14 N3 122.4(5)
C19B C14 N3 120.6(7)
C15B C14 N3 120.1(6)
C15A C14 C19A 119.2(6)
C19B C14 C19A 85.0(9)
C15B C14 C19A 65.7(9)
N3 C14 C19A 118.5(5)
C16A C15A C14 120.7(6)
C16A C15A H15A 119.7
C14 C15A H15A 119.7
C17 C16A C15A 120.4(6)
C17 C16A H16A 119.8
C15A C16A H16A 119.8
C19A C18A C17 119.6(6)
C19A C18A H18A 120.2
C17 C18A H18A 120.2
C18A C19A C14 120.1(6)
C18A C19A H19A 119.9
C14 C19A H19A 119.9
C16B C15B C14 120.3(8)
C16B C15B H15B 119.9
C14 C15B H15B 119.9
C15B C16B C17 119.8(9)
C15B C16B H16B 120.1
C17 C16B H16B 120.1
C19B C18B C17 119.9(9)
C19B C18B H18B 120.0
C17 C18B H18B 120.0
C18B C19B C14 120.5(9)
C18B C19B H19B 119.8
C14 C19B H19B 119.8
C16A C17 C18B 63.7(10)
C16A C17 C16B 85.8(9)
C18B C17 C16B 120.2(8)
C16A C17 C18A 119.9(7)
C18B C17 C18A 85.2(9)
C16B C17 C18A 66.6(9)
C16A C17 C20 118.8(6)
C18B C17 C20 127.0(8)
C16B C17 C20 112.7(8)
C18A C17 C20 120.9(6)
N4 C20 C17 179.3(10)

loop_
_geom_bond_atom_site_label_1
_geom_bond_atom_site_label_2
_geom_bond_distance
Pt1 C1 1.915(5)
Pt1 N2 2.083(4)
Pt1 N1 2.089(4)
Pt1 Cl1 2.4037(12)
N1 C9 1.481(7)
N1 C8 1.492(6)
N1 C7 1.520(5)
N2 C11 1.483(7)
N2 C12 1.494(6)
N2 C10 1.498(8)
N3 C13 1.285(8)
N3 C14 1.402(8)
N4 C20 1.144(9)
C1 C6 1.393(8)
C1 C2 1.393(6)
C2 C3 1.379(7)
C2 C7 1.515(7)
C3 C4 1.397(8)
C3 H3 0.9500
C4 C5 1.416(7)
C4 C13 1.462(7)
C5 C6 1.387(8)
C5 H5 0.9500
C6 C10 1.510(7)
C7 H7A 0.9900
C7 H7B 0.9900
C8 H8A 0.9800
C8 H8B 0.9800
C8 H8C 0.9800
C9 H9A 0.9800
C9 H9B 0.9800
C9 H9C 0.9800
C10 H10A 0.9900
C10 H10B 0.9900
C11 H11A 0.9800
C11 H11B 0.9800
C11 H11C 0.9800
C12 H12A 0.9800
C12 H12B 0.9800
C12 H12C 0.9800
C13 H13 0.9500
C14 C15A 1.380(7)
C14 C19B 1.396(10)
C14 C15B 1.401(10)
C14 C19A 1.410(7)
C15A C16A 1.380(8)
C15A H15A 0.9500
C16A C17 1.372(8)
C16A H16A 0.9500
C18A C19A 1.374(9)
C18A C17 1.407(8)
C18A H18A 0.9500
C19A H19A 0.9500
C15B C16B 1.377(10)
C15B H15B 0.9500
C16B C17 1.397(11)
C16B H16B 0.9500
C18B C19B 1.378(10)
C18B C17 1.389(11)
C18B H18B 0.9500
C19B H19B 0.9500
C17 C20 1.448(10)

loop_
_geom_torsion_atom_site_label_1
_geom_torsion_atom_site_label_2
_geom_torsion_atom_site_label_3
_geom_torsion_atom_site_label_4
_geom_torsion
C1 Pt1 N1 C9 -146.8(3)
N2 Pt1 N1 C9 -146.8(6)
Cl1 Pt1 N1 C9 30.0(3)
C1 Pt1 N1 C8 91.5(3)
N2 Pt1 N1 C8 91.5(7)
Cl1 Pt1 N1 C8 -91.7(3)
C1 Pt1 N1 C7 -25.0(3)
N2 Pt1 N1 C7 -25.0(8)
Cl1 Pt1 N1 C7 151.8(3)
C1 Pt1 N2 C11 97.4(4)
N1 Pt1 N2 C11 97.5(7)
Cl1 Pt1 N2 C11 -79.4(3)
C1 Pt1 N2 C12 -142.6(4)
N1 Pt1 N2 C12 -142.6(6)
Cl1 Pt1 N2 C12 40.5(4)
C1 Pt1 N2 C10 -20.3(4)
N1 Pt1 N2 C10 -20.3(8)
Cl1 Pt1 N2 C10 162.8(3)
N2 Pt1 C1 C6 10.0(4)
N1 Pt1 C1 C6 -170.0(5)
N2 Pt1 C1 C2 -166.8(4)
N1 Pt1 C1 C2 13.2(4)
C6 C1 C2 C3 2.2(8)
Pt1 C1 C2 C3 178.9(4)
C6 C1 C2 C7 -174.0(5)
Pt1 C1 C2 C7 2.7(6)
C1 C2 C3 C4 -1.5(8)
C7 C2 C3 C4 174.2(5)
C2 C3 C4 C5 -0.3(8)
C2 C3 C4 C13 -178.5(5)
C3 C4 C5 C6 1.4(9)
C13 C4 C5 C6 179.6(5)
C4 C5 C6 C1 -0.7(9)
C4 C5 C6 C10 178.2(6)
C2 C1 C6 C5 -1.1(9)
Pt1 C1 C6 C5 -177.8(4)
C2 C1 C6 C10 179.8(5)
Pt1 C1 C6 C10 3.1(7)
C3 C2 C7 N1 160.2(5)
C1 C2 C7 N1 -24.0(6)
C9 N1 C7 C2 158.0(4)
C8 N1 C7 C2 -84.4(5)
Pt1 N1 C7 C2 32.1(5)
C11 N2 C10 C6 -90.7(6)
C12 N2 C10 C6 152.2(5)
Pt1 N2 C10 C6 26.6(6)
C5 C6 C10 N2 160.7(6)
C1 C6 C10 N2 -20.3(8)
C14 N3 C13 C4 -177.8(5)
C3 C4 C13 N3 177.0(6)
C5 C4 C13 N3 -1.1(9)
C13 N3 C14 C15A 46.8(8)
C13 N3 C14 C19B 123.5(12)
C13 N3 C14 C15B -57.9(12)
C13 N3 C14 C19A -134.7(6)
C19B C14 C15A C16A 68.0(6)
C15B C14 C15A C16A -58.1(6)
N3 C14 C15A C16A 179.1(6)
C19A C14 C15A C16A 0.6(3)
C14 C15A C16A C17 1.2(3)
C17 C18A C19A C14 -1.1(8)
C15A C14 C19A C18A -0.6(6)
C19B C14 C19A C18A -56.9(8)
C15B C14 C19A C18A 68.5(7)
N3 C14 C19A C18A -179.1(6)
C15A C14 C15B C16B 56.7(6)
C19B C14 C15B C16B 0.3(3)
N3 C14 C15B C16B -178.4(5)
C19A C14 C15B C16B -68.4(5)
C14 C15B C16B C17 0.5(3)
C17 C18B C19B C14 -0.4(9)
C15A C14 C19B C18B -67.9(7)
C15B C14 C19B C18B -0.4(7)
N3 C14 C19B C18B 178.3(7)
C19A C14 C19B C18B 58.0(8)
C15A C16A C17 C18B -69.8(6)
C15A C16A C17 C16B 57.0(7)
C15A C16A C17 C18A -2.9(6)
C15A C16A C17 C20 170.7(7)
C19B C18B C17 C16A 68.8(7)
C19B C18B C17 C16B 1.2(9)
C19B C18B C17 C18A -58.1(8)
C19B C18B C17 C20 176.3(8)
C15B C16B C17 C16A -57.4(6)
C15B C16B C17 C18B -1.3(7)
C15B C16B C17 C18A 67.8(5)
C15B C16B C17 C20 -177.0(6)
C19A C18A C17 C16A 2.9(8)
C19A C18A C17 C18B 58.7(8)
C19A C18A C17 C16B -67.2(7)
C19A C18A C17 C20 -170.6(7)
